data_2104562
loop_
_publ_author_name
'Marsh, Richard E.'

_publ_section_title
;
 Space groups <i>P</i>1 and <i>Cc</i>: how are they doing?
;
_journal_coeditor_code BK5088
_journal_issue 6
_journal_name_full 'Acta Crystallographica Section B'
_journal_page_first 782
_journal_page_last 783
_journal_paper_doi 10.1107/S0108768109046448
_journal_volume 65
_journal_year 2009
_chemical_formula_moiety 'C32 H18 F4 '
_chemical_formula_sum 'C32 H18 F4'
_chemical_formula_weight 478.49
_chemical_name_systematic
;
6,6,12,12-Tetrafluoro-2,8-diphenyl-6,12-dihydroindeno(1,2-b)fluorene
;
_space_group_IT_number 2
_symmetry_cell_setting triclinic
_symmetry_Int_Tables_number 2
_symmetry_space_group_name_Hall '-P 1'
_symmetry_space_group_name_H-M 'P -1'
_cell_angle_alpha 102.48(2)
_cell_angle_beta 98.16(2)
_cell_angle_gamma 105.538(18)
_cell_formula_units_Z 1
_cell_length_a 9.1271(18)
_cell_length_b 11.004(3)
_cell_length_c 5.916(2)
_cell_measurement_reflns_used 22
_cell_measurement_temperature 200.1
_cell_measurement_theta_max 17.3
_cell_measurement_theta_min 15.3
_cell_volume 546.2(3)
_diffrn_radiation_type 'Mo K\a'
_diffrn_radiation_wavelength 0.71069
_exptl_crystal_colour yellow
_exptl_crystal_density_diffrn 1.455
_exptl_crystal_density_method 'not measured'
_exptl_crystal_description plate
_exptl_crystal_F_000 246.00
_cod_data_source_file bk5088.cif
_cod_data_source_block CIWFEU
_cod_original_cell_volume 546.1(3)
_cod_original_sg_symbol_H-M P-1
_cod_original_formula_sum 'C32 H18 F4 '
_cod_database_code 2104562

loop_
_symmetry_equiv_pos_as_xyz
'x, y, z'
'-x, -y, -z'

loop_
_atom_site_label
_atom_site_type_symbol
_atom_site_fract_x
_atom_site_fract_y
_atom_site_fract_z
_atom_site_occupancy
F1 F 0.0448 0.2970 0.8098 1
F2 F 0.2444 0.3401 1.0945 1
C1 C 0.0226 -0.1131 0.8552 1
C2 C 0.0890 0.0122 0.8312 1
C3 C 0.0666 0.1216 0.9750 1
C4 C 0.1505 0.2423 0.9056 1
C5 C 0.2362 0.1925 0.7250 1
C6 C 0.1938 0.0558 0.6759 1
C7 C 0.2542 -0.0136 0.5094 1
C8 C 0.3622 0.0564 0.4020 1
C9 C 0.4116 0.1927 0.4588 1
C10 C 0.3440 0.2618 0.6216 1
C11 C 0.5403 0.2636 0.3605 1
C12 C 0.6471 0.3816 0.4970 1
C13 C 0.7718 0.4446 0.4104 1
C14 C 0.7918 0.3916 0.1876 1
C15 C 0.6858 0.2740 0.0499 1
C16 C 0.5613 0.2102 0.1360 1
H1 H 0.0380 -0.1883 0.7603 1
H2 H 0.2229 -0.1064 0.4694 1
H3 H 0.4034 0.0094 0.2863 1
H4 H 0.3723 0.3546 0.6591 1
H5 H 0.6348 0.4197 0.6494 1
H6 H 0.8420 0.5249 0.5038 1
H7 H 0.8771 0.4350 0.1302 1
H8 H 0.6981 0.2370 -0.1038 1
H9 H 0.4900 0.1293 0.0408 1

loop_
_geom_angle_atom_site_label_1
_geom_angle_atom_site_label_2
_geom_angle_atom_site_label_3
_geom_angle
_geom_angle_site_symmetry_1
_geom_angle_site_symmetry_2
_geom_angle_site_symmetry_3
_geom_angle_publ_flag
C2 C1 C3 116.25 . . 2_557 no
C1 C2 C3 120.87 . . . no
C1 C2 C6 130.04 . . . no
C3 C2 C6 109.02 . . . no
C2 C3 C4 108.63 . . . no
C1 C3 C2 122.87 2_557 . . no
C1 C3 C4 128.47 2_557 . . no
F1 C4 F2 104.24 . . . yes
F1 C4 C3 110.48 . . . yes
F1 C4 C5 111.32 . . . yes
F2 C4 C3 112.92 . . . yes
F2 C4 C5 113.76 . . . yes
C3 C4 C5 104.29 . . . no
C4 C5 C6 108.86 . . . no
C4 C5 C10 129.23 . . . no
C6 C5 C10 121.88 . . . no
C2 C6 C5 108.86 . . . no
C2 C6 C7 131.24 . . . no
C5 C6 C7 119.87 . . . no
C6 C7 C8 118.30 . . . no
C7 C8 C9 122.32 . . . no
C8 C9 C10 118.64 . . . no
C8 C9 C11 120.37 . . . no
C10 C9 C11 120.88 . . . no
C5 C10 C9 118.86 . . . no
C9 C11 C12 120.38 . . . no
C9 C11 C16 121.02 . . . no
C12 C11 C16 118.52 . . . no
C11 C12 C13 120.52 . . . no
C12 C13 C14 120.77 . . . no
C13 C14 C15 119.17 . . . no
C14 C15 C16 120.33 . . . no
C11 C16 C15 120.70 . . . no
C2 C1 H1 122.00 . . . no
C3 C1 H1 122.00 2_557 . . no
C6 C7 H2 121.00 . . . no
C8 C7 H2 121.00 . . . no
C7 C8 H3 119.00 . . . no
C9 C8 H3 119.00 . . . no
C5 C10 H4 121.00 . . . no
C9 C10 H4 121.00 . . . no
C11 C12 H5 120.00 . . . no
C13 C12 H5 120.00 . . . no
C12 C13 H6 119.00 . . . no
C14 C13 H6 120.00 . . . no
C13 C14 H7 120.00 . . . no
C15 C14 H7 121.00 . . . no
C14 C15 H8 120.00 . . . no
C16 C15 H8 120.00 . . . no
C11 C16 H9 120.00 . . . no
C15 C16 H9 120.00 . . . no

loop_
_geom_bond_atom_site_label_1
_geom_bond_atom_site_label_2
_geom_bond_distance
_geom_bond_site_symmetry_1
_geom_bond_site_symmetry_2
_geom_bond_publ_flag
F1 C4 1.3848 . . yes
F2 C4 1.3623 . . yes
C1 C2 1.3964 . . no
C1 C3 1.3830 . 2_557 no
C2 C3 1.3976 . . no
C2 C6 1.4776 . . no
C3 C4 1.5163 . . no
C4 C5 1.5058 . . no
C5 C6 1.4015 . . no
C5 C10 1.3763 . . no
C6 C7 1.3827 . . no
C7 C8 1.3969 . . no
C8 C9 1.3938 . . no
C9 C10 1.4107 . . no
C9 C11 1.4919 . . no
C11 C12 1.3905 . . no
C11 C16 1.3933 . . no
C12 C13 1.3910 . . no
C13 C14 1.3798 . . no
C14 C15 1.3871 . . no
C15 C16 1.3911 . . no
C1 H1 0.9500 . . no
C7 H2 0.9500 . . no
C8 H3 0.9500 . . no
C10 H4 0.9500 . . no
C12 H5 0.9400 . . no
C13 H6 0.9400 . . no
C14 H7 0.9500 . . no
C15 H8 0.9500 . . no
C16 H9 0.9500 . . no
